data_1572544
loop_
_publ_author_name
'Kumar, Manish'
'Singh, Bharat'
'Singh, Sugandha'
'Verma, Indresh'
'Kar, Kamal K.'
'Ghorai, Manas K.'

_publ_section_title
;
 A metal-free route to substituted imidazolidines via ring-opening
 cyclization (ROC) of activated aziridines with N-benzylanilines: DA-COP
 catalyzed photo-oxidative C--H activation
;
_journal_issue 21
_journal_name_full 'Catalysis Science &amp; Technology'
_journal_page_first 6411
_journal_page_last 6419
_journal_paper_doi 10.1039/D4CY00808A
_journal_volume 14
_journal_year 2024
_chemical_formula_moiety 'C28 H26 N2 O2 S'
_chemical_formula_sum 'C28 H26 N2 O2 S'
_chemical_formula_weight 454.57
_space_group_crystal_system monoclinic
_space_group_IT_number 14
_space_group_name_Hall '-P 2yn'
_space_group_name_H-M_alt 'P 1 21/n 1'
_atom_sites_solution_hydrogens geom
_atom_sites_solution_primary dual
_audit_creation_date 2022-11-12
_audit_creation_method
;
Olex2 1.5
(compiled 2022.04.07 svn.rca3783a0 for OlexSys, GUI svn.r6498)
;
_audit_update_record
;
2023-09-19 deposited with the CCDC.	2024-09-10 downloaded from the CCDC.
;
_cell_angle_alpha 90
_cell_angle_beta 104.753(2)
_cell_angle_gamma 90
_cell_formula_units_Z 8
_cell_length_a 18.3937(9)
_cell_length_b 9.9807(5)
_cell_length_c 26.3497(13)
_cell_measurement_reflns_used 9909
_cell_measurement_temperature 100
_cell_measurement_theta_max 28.28
_cell_measurement_theta_min 2.34
_cell_volume 4677.9(4)
_computing_cell_refinement 'SAINT V8.38A (Bruker, 2018)'
_computing_data_reduction 'SAINT V8.38A (Bruker, 2018)'
_computing_molecular_graphics 'Olex2 1.5 (Dolomanov et al., 2009)'
_computing_publication_material 'Olex2 1.5 (Dolomanov et al., 2009)'
_computing_structure_refinement 'SHELXL 2018/3 (Sheldrick, 2015)'
_computing_structure_solution 'SHELXT 2018/2 (Sheldrick, 2018)'
_diffrn_ambient_temperature 100(2)
_diffrn_detector 'CCD area detector'
_diffrn_detector_area_resol_mean 7.9
_diffrn_detector_type 'Bruker SMART CCD 1K area detector'
_diffrn_measured_fraction_theta_full 0.999
_diffrn_measured_fraction_theta_max 0.992
_diffrn_measurement_device 'three-circle diffractometer'
_diffrn_measurement_device_type 'Bruker SMART CCD 1K area detector'
_diffrn_measurement_method '\w scans'
_diffrn_radiation_monochromator graphite
_diffrn_radiation_probe x-ray
_diffrn_radiation_type MoK\a
_diffrn_radiation_wavelength 0.71073
_diffrn_reflns_av_R_equivalents 0.0542
_diffrn_reflns_av_unetI/netI 0.0363
_diffrn_reflns_Laue_measured_fraction_full 0.999
_diffrn_reflns_Laue_measured_fraction_max 0.992
_diffrn_reflns_limit_h_max 24
_diffrn_reflns_limit_h_min -24
_diffrn_reflns_limit_k_max 13
_diffrn_reflns_limit_k_min -13
_diffrn_reflns_limit_l_max 35
_diffrn_reflns_limit_l_min -35
_diffrn_reflns_number 74560
_diffrn_reflns_point_group_measured_fraction_full 0.999
_diffrn_reflns_point_group_measured_fraction_max 0.992
_diffrn_reflns_theta_full 25.242
_diffrn_reflns_theta_max 28.421
_diffrn_reflns_theta_min 2.191
_diffrn_source 'sealed X-ray tube'
_diffrn_source_current 1.0
_diffrn_source_power 0.05
_diffrn_source_target Mo
_diffrn_source_voltage 50.0
_diffrn_standards_number 0
_exptl_absorpt_coefficient_mu 0.167
_exptl_absorpt_correction_T_max 0.7457
_exptl_absorpt_correction_T_min 0.7073
_exptl_absorpt_correction_type empirical
_exptl_absorpt_process_details
;
SADABS-2016/2 (Bruker,2016/2) was used for absorption correction.
wR2(int) was 0.1363 before and 0.0579 after correction.
The Ratio of minimum to maximum transmission is 0.9485.
The \l/2 correction factor is Not present.
;
_exptl_crystal_colour 'clear whiteish white'
_exptl_crystal_colour_lustre clear
_exptl_crystal_colour_modifier whiteish
_exptl_crystal_colour_primary white
_exptl_crystal_density_diffrn 1.291
_exptl_crystal_description block
_exptl_crystal_F_000 1920
_exptl_crystal_size_max 0.2
_exptl_crystal_size_mid 0.1
_exptl_crystal_size_min 0.05
_refine_diff_density_max 0.361
_refine_diff_density_min -0.485
_refine_diff_density_rms 0.059
_refine_ls_extinction_method none
_refine_ls_goodness_of_fit_ref 1.077
_refine_ls_hydrogen_treatment constr
_refine_ls_matrix_type full
_refine_ls_number_parameters 597
_refine_ls_number_reflns 11675
_refine_ls_number_restraints 0
_refine_ls_restrained_S_all 1.077
_refine_ls_R_factor_all 0.0629
_refine_ls_R_factor_gt 0.0462
_refine_ls_shift/su_max 0.001
_refine_ls_shift/su_mean 0.000
_refine_ls_structure_factor_coef Fsqd
_refine_ls_weighting_details 'w=1/[\s^2^(Fo^2^)+(0.0356P)^2^+4.5890P] where P=(Fo^2^+2Fc^2^)/3'
_refine_ls_weighting_scheme calc
_refine_ls_wR_factor_gt 0.1049
_refine_ls_wR_factor_ref 0.1157
_reflns_Friedel_coverage 0.000
_reflns_number_gt 9422
_reflns_number_total 11675
_reflns_threshold_expression 'I > 2\s(I)'
_cod_data_source_file d4cy00808a2.cif
_cod_data_source_block 27apra_0m
_cod_depositor_comments 'Adding full bibliography for 1572544.cif.'
_cod_database_code 1572544
_shelx_shelxl_version_number 2018/3
_shelx_space_group_comment
;
The symmetry employed for this shelxl refinement is uniquely defined
by the following loop, which should always be used as a source of
symmetry information in preference to the above space-group names.
They are only intended as comments.
;
_shelx_estimated_absorpt_t_max 0.992
_shelx_estimated_absorpt_t_min 0.967
_olex2_refinement_description
;
1. Fixed Uiso
 At 1.2 times of:
  All C(H) groups, All C(H,H) groups
 At 1.5 times of:
  All C(H,H,H) groups
2.a Ternary CH refined with riding coordinates:
 C2(H2), C1(H1), C37(H37), C36(H36)
2.b Secondary CH2 refined with riding coordinates:
 C3(H3A,H3B), C38(H38A,H38B)
2.c Aromatic/amide H refined with riding coordinates:
 C46(H46), C23(H23), C9(H9), C27(H27), C6(H6), C5(H5), C47(H47), C30(H30),
 C8(H8), C15(H15), C21(H21), C50(H50), C20(H20), C14(H14), C19(H19), C49(H49),
 C26(H26), C31(H31), C24(H24), C11(H11), C41(H41), C42(H42), C17(H17), C48(H48),
  C33(H33), C18(H18), C7(H7), C44(H44), C12(H12), C34(H34), C40(H40), C54(H54),
 C13(H13), C43(H43), C52(H52), C56(H56), C55(H55), C53(H53)
2.d Idealised Me refined as rotating group:
 C28(H28A,H28B,H28C), C35(H35A,H35B,H35C)
;
_olex2_submission_special_instructions 'No special instructions were received'

loop_
_space_group_symop_operation_xyz
'x, y, z'
'-x+1/2, y+1/2, -z+1/2'
'-x, -y, -z'
'x-1/2, -y-1/2, z-1/2'

loop_
_atom_site_label
_atom_site_type_symbol
_atom_site_fract_x
_atom_site_fract_y
_atom_site_fract_z
_atom_site_U_iso_or_equiv
_atom_site_adp_type
_atom_site_occupancy
_atom_site_site_symmetry_order
_atom_site_calc_flag
_atom_site_refinement_flags_posn
_atom_site_refinement_flags_adp
_atom_site_refinement_flags_occupancy
_atom_site_disorder_assembly
_atom_site_disorder_group
S1 S 0.88339(2) 0.15176(4) 0.50351(2) 0.01383(9) Uani 1 1 d . . . . .
S2 S 0.55695(2) 0.34332(4) 0.43089(2) 0.01653(9) Uani 1 1 d . . . . .
O2 O 0.83707(7) 0.21398(13) 0.53303(5) 0.0188(3) Uani 1 1 d . . . . .
O3 O 0.61560(7) 0.27149(13) 0.41588(5) 0.0232(3) Uani 1 1 d . . . . .
O1 O 0.94077(7) 0.05875(12) 0.52816(5) 0.0186(3) Uani 1 1 d . . . . .
O4 O 0.57471(7) 0.43980(13) 0.47259(5) 0.0235(3) Uani 1 1 d . . . . .
N2 N 0.84431(8) 0.06131(14) 0.37198(5) 0.0135(3) Uani 1 1 d . . . . .
N1 N 0.82535(8) 0.06698(14) 0.45615(5) 0.0131(3) Uani 1 1 d . . . . .
N4 N 0.38269(8) 0.44577(14) 0.35216(5) 0.0144(3) Uani 1 1 d . . . . .
N3 N 0.51372(8) 0.42841(14) 0.37817(6) 0.0155(3) Uani 1 1 d . . . . .
C16 C 0.72677(9) 0.18395(17) 0.32368(6) 0.0156(3) Uani 1 1 d . . . . .
C46 C 0.31139(9) 0.52788(18) 0.41175(6) 0.0169(3) Uani 1 1 d . . . . .
H46 H 0.345731 0.600165 0.421441 0.020 Uiso 1 1 calc R U . . .
C23 C 0.89498(10) 0.40804(17) 0.46967(7) 0.0171(3) Uani 1 1 d . . . . .
H23 H 0.856186 0.430658 0.486022 0.021 Uiso 1 1 calc R U . . .
C45 C 0.32110(9) 0.43523(17) 0.37423(6) 0.0156(3) Uani 1 1 d . . . . .
C9 C 0.78735(10) -0.20963(17) 0.45124(7) 0.0178(3) Uani 1 1 d . . . . .
H9 H 0.797772 -0.169678 0.485048 0.021 Uiso 1 1 calc R U . . .
C3 C 0.76394(9) 0.14275(17) 0.42109(6) 0.0154(3) Uani 1 1 d . . . . .
H3A H 0.753971 0.227011 0.437965 0.019 Uiso 1 1 calc R U . . .
H3B H 0.717215 0.088908 0.411853 0.019 Uiso 1 1 calc R U . . .
C27 C 0.98104(9) 0.24405(17) 0.44957(7) 0.0171(3) Uani 1 1 d . . . . .
H27 H 1.001742 0.156311 0.453208 0.021 Uiso 1 1 calc R U . . .
C22 C 0.92438(9) 0.27859(17) 0.47373(6) 0.0147(3) Uani 1 1 d . . . . .
C10 C 0.90033(9) 0.07347(17) 0.34485(6) 0.0141(3) Uani 1 1 d . . . . .
C29 C 0.49378(10) 0.22629(17) 0.44548(7) 0.0168(3) Uani 1 1 d . . . . .
C6 C 0.75826(10) -0.33040(18) 0.35304(7) 0.0204(4) Uani 1 1 d . . . . .
H6 H 0.748973 -0.372053 0.319585 0.025 Uiso 1 1 calc R U . . .
C5 C 0.79950(10) -0.21195(17) 0.36256(7) 0.0176(3) Uani 1 1 d . . . . .
H5 H 0.818200 -0.173172 0.335470 0.021 Uiso 1 1 calc R U . . .
C47 C 0.25197(10) 0.51500(19) 0.43495(7) 0.0203(4) Uani 1 1 d . . . . .
H47 H 0.246652 0.577588 0.460928 0.024 Uiso 1 1 calc R U . . .
C2 C 0.79215(9) 0.17236(16) 0.37200(6) 0.0141(3) Uani 1 1 d . . . . .
H2 H 0.820838 0.258533 0.377236 0.017 Uiso 1 1 calc R U . . .
C30 C 0.49155(10) 0.09713(18) 0.42540(7) 0.0199(4) Uani 1 1 d . . . . .
H30 H 0.526096 0.070768 0.405920 0.024 Uiso 1 1 calc R U . . .
C8 C 0.74586(10) -0.32798(18) 0.44143(7) 0.0206(4) Uani 1 1 d . . . . .
H8 H 0.727859 -0.367976 0.468600 0.025 Uiso 1 1 calc R U . . .
C15 C 0.96157(9) -0.01471(18) 0.35399(7) 0.0169(3) Uani 1 1 d . . . . .
H15 H 0.964739 -0.085909 0.378389 0.020 Uiso 1 1 calc R U . . .
C25 C 0.97842(10) 0.47060(18) 0.41593(7) 0.0191(3) Uani 1 1 d . . . . .
C4 C 0.81359(9) -0.14983(16) 0.41142(6) 0.0138(3) Uani 1 1 d . . . . .
C1 C 0.85636(9) -0.01696(16) 0.42072(6) 0.0134(3) Uani 1 1 d . . . . .
H1 H 0.911230 -0.033112 0.436030 0.016 Uiso 1 1 calc R U . . .
C21 C 0.70188(10) 0.31097(18) 0.30571(7) 0.0182(3) Uani 1 1 d . . . . .
H21 H 0.729221 0.387456 0.321514 0.022 Uiso 1 1 calc R U . . .
C50 C 0.26746(10) 0.33372(19) 0.35849(7) 0.0204(4) Uani 1 1 d . . . . .
H50 H 0.271710 0.272344 0.331843 0.024 Uiso 1 1 calc R U . . .
C20 C 0.63772(10) 0.32786(18) 0.26505(7) 0.0196(4) Uani 1 1 d . . . . .
H20 H 0.620859 0.415338 0.253549 0.024 Uiso 1 1 calc R U . . .
C14 C 1.01776(10) 0.00080(19) 0.32776(7) 0.0210(4) Uani 1 1 d . . . . .
H14 H 1.059409 -0.058779 0.334952 0.025 Uiso 1 1 calc R U . . .
C32 C 0.38766(10) 0.04432(19) 0.46240(7) 0.0214(4) Uani 1 1 d . . . . .
C37 C 0.40261(9) 0.33250(17) 0.32287(6) 0.0152(3) Uani 1 1 d . . . . .
H37 H 0.395945 0.247016 0.340962 0.018 Uiso 1 1 calc R U . . .
C19 C 0.59841(10) 0.21669(19) 0.24134(7) 0.0213(4) Uani 1 1 d . . . . .
H19 H 0.554012 0.227585 0.213836 0.026 Uiso 1 1 calc R U . . .
C39 C 0.46121(9) 0.65276(17) 0.35862(7) 0.0156(3) Uani 1 1 d . . . . .
C49 C 0.20784(10) 0.3229(2) 0.38200(7) 0.0246(4) Uani 1 1 d . . . . .
H49 H 0.171832 0.253490 0.371375 0.030 Uiso 1 1 calc R U . . .
C26 C 1.00656(10) 0.33985(18) 0.42021(7) 0.0186(3) Uani 1 1 d . . . . .
H26 H 1.043879 0.316258 0.402652 0.022 Uiso 1 1 calc R U . . .
C31 C 0.43864(11) 0.00721(19) 0.43397(7) 0.0225(4) Uani 1 1 d . . . . .
H31 H 0.437120 -0.081065 0.420253 0.027 Uiso 1 1 calc R U . . .
C24 C 0.92312(10) 0.50328(18) 0.44144(7) 0.0198(4) Uani 1 1 d . . . . .
H24 H 0.904391 0.592351 0.439461 0.024 Uiso 1 1 calc R U . . .
C11 C 0.89556(10) 0.17405(18) 0.30695(7) 0.0194(4) Uani 1 1 d . . . . .
H11 H 0.853739 0.233246 0.299166 0.023 Uiso 1 1 calc R U . . .
C41 C 0.54422(11) 0.83296(19) 0.34875(8) 0.0228(4) Uani 1 1 d . . . . .
H41 H 0.593111 0.871240 0.356666 0.027 Uiso 1 1 calc R U . . .
C42 C 0.48433(11) 0.89996(19) 0.31574(7) 0.0233(4) Uani 1 1 d . . . . .
H42 H 0.492373 0.982996 0.300399 0.028 Uiso 1 1 calc R U . . .
C17 C 0.68784(10) 0.07263(18) 0.29920(7) 0.0212(4) Uani 1 1 d . . . . .
H17 H 0.704762 -0.014835 0.310681 0.025 Uiso 1 1 calc R U . . .
C48 C 0.20044(10) 0.4123(2) 0.42074(7) 0.0251(4) Uani 1 1 d . . . . .
H48 H 0.160447 0.402980 0.437265 0.030 Uiso 1 1 calc R U . . .
C33 C 0.39142(11) 0.1736(2) 0.48282(7) 0.0236(4) Uani 1 1 d . . . . .
H33 H 0.357216 0.199523 0.502630 0.028 Uiso 1 1 calc R U . . .
C18 C 0.62409(11) 0.08896(19) 0.25789(7) 0.0237(4) Uani 1 1 d . . . . .
H18 H 0.598010 0.012535 0.240930 0.028 Uiso 1 1 calc R U . . .
C51 C 0.35950(9) 0.32392(18) 0.26561(7) 0.0166(3) Uani 1 1 d . . . . .
C7 C 0.73068(10) -0.38771(18) 0.39242(7) 0.0212(4) Uani 1 1 d . . . . .
H7 H 0.701565 -0.467413 0.385775 0.025 Uiso 1 1 calc R U . . .
C38 C 0.48709(9) 0.35601(18) 0.32819(7) 0.0170(3) Uani 1 1 d . . . . .
H38A H 0.513964 0.269758 0.329081 0.020 Uiso 1 1 calc R U . . .
H38B H 0.494817 0.410288 0.298550 0.020 Uiso 1 1 calc R U . . .
C44 C 0.40118(10) 0.72177(17) 0.32679(7) 0.0190(3) Uani 1 1 d . . . . .
H44 H 0.352011 0.684826 0.319645 0.023 Uiso 1 1 calc R U . . .
C12 C 0.95190(11) 0.1873(2) 0.28078(7) 0.0252(4) Uani 1 1 d . . . . .
H12 H 0.948035 0.255840 0.255223 0.030 Uiso 1 1 calc R U . . .
C34 C 0.44403(10) 0.26504(19) 0.47483(7) 0.0209(4) Uani 1 1 d . . . . .
H34 H 0.446194 0.352786 0.489109 0.025 Uiso 1 1 calc R U . . .
C40 C 0.53275(10) 0.71023(18) 0.37016(7) 0.0193(3) Uani 1 1 d . . . . .
H40 H 0.573846 0.664963 0.392830 0.023 Uiso 1 1 calc R U . . .
C54 C 0.29260(11) 0.3017(2) 0.15817(7) 0.0248(4) Uani 1 1 d . . . . .
H54 H 0.270766 0.295107 0.121483 0.030 Uiso 1 1 calc R U . . .
C13 C 1.01362(11) 0.1025(2) 0.29116(8) 0.0257(4) Uani 1 1 d . . . . .
H13 H 1.052336 0.113740 0.273580 0.031 Uiso 1 1 calc R U . . .
C28 C 1.00842(12) 0.5742(2) 0.38489(8) 0.0265(4) Uani 1 1 d . . . . .
H28A H 1.056425 0.608860 0.406112 0.040 Uiso 1 1 calc R U . . .
H28B H 0.972300 0.647986 0.375534 0.040 Uiso 1 1 calc R U . . .
H28C H 1.016028 0.533248 0.352835 0.040 Uiso 1 1 calc R U . . .
C43 C 0.41273(11) 0.84519(18) 0.30525(7) 0.0223(4) Uani 1 1 d . . . . .
H43 H 0.371474 0.891828 0.283348 0.027 Uiso 1 1 calc R U . . .
C52 C 0.31931(10) 0.43009(18) 0.23830(7) 0.0210(4) Uani 1 1 d . . . . .
H52 H 0.314382 0.510918 0.256172 0.025 Uiso 1 1 calc R U . . .
C36 C 0.45076(9) 0.51625(16) 0.38166(6) 0.0145(3) Uani 1 1 d . . . . .
H36 H 0.449459 0.526514 0.419174 0.017 Uiso 1 1 calc R U . . .
C56 C 0.36425(11) 0.20516(19) 0.23892(7) 0.0246(4) Uani 1 1 d . . . . .
H56 H 0.390439 0.130762 0.257474 0.030 Uiso 1 1 calc R U . . .
C55 C 0.33107(11) 0.1942(2) 0.18534(8) 0.0277(4) Uani 1 1 d . . . . .
H55 H 0.334892 0.112800 0.167501 0.033 Uiso 1 1 calc R U . . .
C53 C 0.28598(11) 0.4188(2) 0.18457(7) 0.0257(4) Uani 1 1 d . . . . .
H53 H 0.258596 0.492184 0.166062 0.031 Uiso 1 1 calc R U . . .
C35 C 0.32937(12) -0.0527(2) 0.47140(8) 0.0324(5) Uani 1 1 d . . . . .
H35A H 0.279135 -0.020895 0.453085 0.049 Uiso 1 1 calc R U . . .
H35B H 0.333036 -0.059147 0.509086 0.049 Uiso 1 1 calc R U . . .
H35C H 0.338045 -0.141164 0.457899 0.049 Uiso 1 1 calc R U . . .

loop_
_atom_site_aniso_label
_atom_site_aniso_U_11
_atom_site_aniso_U_22
_atom_site_aniso_U_33
_atom_site_aniso_U_23
_atom_site_aniso_U_13
_atom_site_aniso_U_12
S1 0.01465(18) 0.01448(18) 0.01219(18) -0.00033(15) 0.00308(14) 0.00189(15)
S2 0.01293(19) 0.0172(2) 0.0181(2) -0.00140(16) 0.00142(15) 0.00189(15)
O2 0.0208(6) 0.0210(6) 0.0164(6) -0.0035(5) 0.0079(5) 0.0020(5)
O3 0.0154(6) 0.0244(7) 0.0304(7) 0.0019(6) 0.0068(5) 0.0066(5)
O1 0.0191(6) 0.0191(6) 0.0158(6) 0.0022(5) 0.0011(5) 0.0042(5)
O4 0.0225(6) 0.0221(7) 0.0212(6) -0.0044(5) -0.0033(5) -0.0006(5)
N2 0.0139(6) 0.0136(6) 0.0145(6) 0.0021(5) 0.0062(5) 0.0026(5)
N1 0.0125(6) 0.0139(6) 0.0129(6) -0.0002(5) 0.0029(5) 0.0020(5)
N4 0.0120(6) 0.0160(7) 0.0156(7) -0.0034(5) 0.0043(5) -0.0014(5)
N3 0.0141(7) 0.0157(7) 0.0166(7) -0.0013(5) 0.0039(5) 0.0021(5)
C16 0.0149(8) 0.0174(8) 0.0145(8) 0.0023(6) 0.0041(6) 0.0022(6)
C46 0.0153(8) 0.0189(8) 0.0158(8) 0.0019(6) 0.0027(6) 0.0017(6)
C23 0.0164(8) 0.0161(8) 0.0179(8) -0.0013(6) 0.0027(6) 0.0024(6)
C45 0.0134(7) 0.0188(8) 0.0145(7) 0.0024(6) 0.0032(6) 0.0022(6)
C9 0.0227(9) 0.0159(8) 0.0162(8) 0.0005(6) 0.0076(7) 0.0017(7)
C3 0.0135(7) 0.0166(8) 0.0159(8) -0.0001(6) 0.0031(6) 0.0028(6)
C27 0.0145(8) 0.0164(8) 0.0195(8) -0.0032(6) 0.0026(6) 0.0006(6)
C22 0.0147(8) 0.0143(8) 0.0139(7) -0.0013(6) 0.0014(6) -0.0002(6)
C10 0.0145(7) 0.0153(8) 0.0130(7) -0.0027(6) 0.0046(6) -0.0027(6)
C29 0.0171(8) 0.0175(8) 0.0152(8) -0.0004(6) 0.0028(6) 0.0023(7)
C6 0.0248(9) 0.0170(8) 0.0193(8) -0.0036(7) 0.0052(7) 0.0005(7)
C5 0.0208(8) 0.0157(8) 0.0178(8) 0.0009(6) 0.0075(7) 0.0023(7)
C47 0.0189(8) 0.0269(9) 0.0159(8) 0.0000(7) 0.0060(7) 0.0045(7)
C2 0.0137(7) 0.0131(7) 0.0151(8) 0.0008(6) 0.0028(6) 0.0023(6)
C30 0.0239(9) 0.0199(8) 0.0172(8) -0.0027(7) 0.0075(7) 0.0019(7)
C8 0.0233(9) 0.0175(8) 0.0247(9) 0.0025(7) 0.0128(7) 0.0014(7)
C15 0.0165(8) 0.0190(8) 0.0153(8) -0.0023(6) 0.0044(6) -0.0005(7)
C25 0.0186(8) 0.0196(8) 0.0167(8) 0.0011(7) 0.0001(7) -0.0027(7)
C4 0.0140(7) 0.0117(7) 0.0160(8) 0.0006(6) 0.0041(6) 0.0024(6)
C1 0.0150(7) 0.0131(7) 0.0127(7) 0.0005(6) 0.0048(6) 0.0008(6)
C21 0.0209(8) 0.0164(8) 0.0166(8) -0.0003(6) 0.0035(7) 0.0019(7)
C50 0.0179(8) 0.0238(9) 0.0198(8) -0.0031(7) 0.0056(7) -0.0030(7)
C20 0.0234(9) 0.0192(8) 0.0161(8) 0.0030(7) 0.0050(7) 0.0061(7)
C14 0.0165(8) 0.0262(9) 0.0219(9) -0.0065(7) 0.0078(7) 0.0001(7)
C32 0.0212(9) 0.0252(9) 0.0167(8) 0.0031(7) 0.0025(7) -0.0021(7)
C37 0.0166(8) 0.0145(8) 0.0150(8) -0.0019(6) 0.0049(6) 0.0005(6)
C19 0.0188(8) 0.0277(9) 0.0155(8) 0.0022(7) 0.0010(7) 0.0029(7)
C39 0.0169(8) 0.0144(8) 0.0165(8) -0.0034(6) 0.0060(6) 0.0001(6)
C49 0.0180(9) 0.0321(10) 0.0243(9) -0.0014(8) 0.0065(7) -0.0074(8)
C26 0.0151(8) 0.0216(9) 0.0188(8) -0.0032(7) 0.0036(6) -0.0015(7)
C31 0.0293(10) 0.0202(9) 0.0174(8) -0.0029(7) 0.0047(7) -0.0016(8)
C24 0.0200(8) 0.0159(8) 0.0210(8) 0.0009(7) 0.0004(7) 0.0033(7)
C11 0.0227(9) 0.0188(8) 0.0180(8) 0.0013(7) 0.0073(7) -0.0010(7)
C41 0.0228(9) 0.0195(9) 0.0297(10) -0.0063(7) 0.0131(8) -0.0056(7)
C42 0.0330(10) 0.0160(8) 0.0255(9) -0.0021(7) 0.0155(8) -0.0010(8)
C17 0.0218(9) 0.0173(8) 0.0222(9) 0.0027(7) 0.0014(7) -0.0004(7)
C48 0.0176(9) 0.0363(11) 0.0232(9) 0.0014(8) 0.0087(7) -0.0014(8)
C33 0.0228(9) 0.0298(10) 0.0205(9) 0.0027(8) 0.0098(7) 0.0048(8)
C18 0.0226(9) 0.0229(9) 0.0217(9) -0.0011(7) -0.0015(7) -0.0049(7)
C51 0.0153(8) 0.0192(8) 0.0161(8) -0.0018(6) 0.0052(6) -0.0011(6)
C7 0.0199(9) 0.0146(8) 0.0295(10) -0.0006(7) 0.0072(7) -0.0016(7)
C38 0.0165(8) 0.0193(8) 0.0153(8) -0.0024(6) 0.0045(6) 0.0021(7)
C44 0.0197(8) 0.0162(8) 0.0210(8) -0.0017(7) 0.0051(7) 0.0007(7)
C12 0.0333(10) 0.0242(9) 0.0217(9) 0.0022(7) 0.0137(8) -0.0039(8)
C34 0.0245(9) 0.0201(8) 0.0183(8) -0.0012(7) 0.0057(7) 0.0043(7)
C40 0.0161(8) 0.0197(8) 0.0224(9) -0.0029(7) 0.0057(7) -0.0003(7)
C54 0.0227(9) 0.0336(10) 0.0168(8) -0.0015(8) 0.0024(7) -0.0062(8)
C13 0.0245(9) 0.0312(10) 0.0265(10) -0.0046(8) 0.0158(8) -0.0062(8)
C28 0.0292(10) 0.0256(10) 0.0243(9) 0.0065(8) 0.0063(8) -0.0028(8)
C43 0.0277(9) 0.0171(8) 0.0223(9) 0.0012(7) 0.0066(7) 0.0035(7)
C52 0.0234(9) 0.0191(8) 0.0192(8) -0.0015(7) 0.0028(7) -0.0010(7)
C36 0.0120(7) 0.0149(8) 0.0164(8) -0.0021(6) 0.0030(6) 0.0007(6)
C56 0.0265(10) 0.0218(9) 0.0224(9) -0.0038(7) 0.0002(8) 0.0041(8)
C55 0.0289(10) 0.0287(10) 0.0232(9) -0.0103(8) 0.0025(8) 0.0010(8)
C53 0.0266(10) 0.0250(9) 0.0223(9) 0.0039(8) 0.0002(8) 0.0001(8)
C35 0.0312(11) 0.0380(12) 0.0284(10) 0.0032(9) 0.0082(9) -0.0108(9)

loop_
_atom_type_symbol
_atom_type_description
_atom_type_scat_dispersion_real
_atom_type_scat_dispersion_imag
_atom_type_scat_source
C C 0.0033 0.0016 'International Tables Vol C Tables 4.2.6.8 and 6.1.1.4'
H H 0.0000 0.0000 'International Tables Vol C Tables 4.2.6.8 and 6.1.1.4'
N N 0.0061 0.0033 'International Tables Vol C Tables 4.2.6.8 and 6.1.1.4'
O O 0.0106 0.0060 'International Tables Vol C Tables 4.2.6.8 and 6.1.1.4'
S S 0.1246 0.1234 'International Tables Vol C Tables 4.2.6.8 and 6.1.1.4'

loop_
_geom_angle_atom_site_label_1
_geom_angle_atom_site_label_2
_geom_angle_atom_site_label_3
_geom_angle
_geom_angle_site_symmetry_1
_geom_angle_site_symmetry_3
_geom_angle_publ_flag
O2 S1 N1 105.82(7) . . ?
O2 S1 C22 108.19(8) . . ?
O1 S1 O2 120.42(8) . . ?
O1 S1 N1 105.68(7) . . ?
O1 S1 C22 108.61(8) . . ?
N1 S1 C22 107.44(7) . . ?
O3 S2 O4 120.45(8) . . ?
O3 S2 N3 105.11(8) . . ?
O3 S2 C29 108.31(8) . . ?
O4 S2 N3 105.45(8) . . ?
O4 S2 C29 108.22(8) . . ?
N3 S2 C29 108.82(8) . . ?
C10 N2 C2 120.07(13) . . ?
C10 N2 C1 121.65(13) . . ?
C2 N2 C1 110.75(12) . . ?
C3 N1 S1 117.07(11) . . ?
C3 N1 C1 104.68(12) . . ?
C1 N1 S1 119.31(11) . . ?
C45 N4 C37 119.76(14) . . ?
C45 N4 C36 118.97(13) . . ?
C37 N4 C36 110.68(13) . . ?
C38 N3 S2 118.67(11) . . ?
C38 N3 C36 105.08(12) . . ?
C36 N3 S2 118.14(11) . . ?
C21 C16 C2 118.53(15) . . ?
C17 C16 C2 122.26(15) . . ?
C17 C16 C21 119.05(16) . . ?
C45 C46 H46 119.8 . . ?
C47 C46 H46 119.8 . . ?
C47 C46 C45 120.47(17) . . ?
C22 C23 H23 120.5 . . ?
C24 C23 H23 120.5 . . ?
C24 C23 C22 119.10(16) . . ?
C46 C45 N4 120.37(15) . . ?
C46 C45 C50 118.71(16) . . ?
C50 C45 N4 120.91(15) . . ?
C8 C9 H9 120.0 . . ?
C8 C9 C4 120.05(16) . . ?
C4 C9 H9 120.0 . . ?
N1 C3 H3A 110.8 . . ?
N1 C3 H3B 110.8 . . ?
N1 C3 C2 104.87(13) . . ?
H3A C3 H3B 108.8 . . ?
C2 C3 H3A 110.8 . . ?
C2 C3 H3B 110.8 . . ?
C22 C27 H27 120.6 . . ?
C26 C27 H27 120.6 . . ?
C26 C27 C22 118.88(16) . . ?
C23 C22 S1 119.98(13) . . ?
C23 C22 C27 120.93(16) . . ?
C27 C22 S1 118.74(13) . . ?
N2 C10 C15 121.42(15) . . ?
N2 C10 C11 120.29(15) . . ?
C15 C10 C11 118.28(15) . . ?
C30 C29 S2 119.34(13) . . ?
C30 C29 C34 120.54(17) . . ?
C34 C29 S2 120.04(14) . . ?
C5 C6 H6 120.0 . . ?
C7 C6 H6 120.0 . . ?
C7 C6 C5 120.06(17) . . ?
C6 C5 H5 119.7 . . ?
C6 C5 C4 120.60(16) . . ?
C4 C5 H5 119.7 . . ?
C46 C47 H47 119.6 . . ?
C48 C47 C46 120.83(17) . . ?
C48 C47 H47 119.6 . . ?
N2 C2 C16 115.87(14) . . ?
N2 C2 C3 102.46(12) . . ?
N2 C2 H2 109.1 . . ?
C16 C2 C3 110.79(13) . . ?
C16 C2 H2 109.1 . . ?
C3 C2 H2 109.1 . . ?
C29 C30 H30 120.2 . . ?
C31 C30 C29 119.54(17) . . ?
C31 C30 H30 120.2 . . ?
C9 C8 H8 119.7 . . ?
C7 C8 C9 120.57(16) . . ?
C7 C8 H8 119.7 . . ?
C10 C15 H15 119.6 . . ?
C14 C15 C10 120.75(17) . . ?
C14 C15 H15 119.6 . . ?
C26 C25 C28 120.34(17) . . ?
C24 C25 C26 118.71(16) . . ?
C24 C25 C28 120.94(17) . . ?
C9 C4 C1 120.84(15) . . ?
C5 C4 C9 119.08(16) . . ?
C5 C4 C1 120.08(15) . . ?
N2 C1 N1 104.76(12) . . ?
N2 C1 C4 111.32(13) . . ?
N2 C1 H1 110.5 . . ?
N1 C1 C4 109.17(13) . . ?
N1 C1 H1 110.5 . . ?
C4 C1 H1 110.5 . . ?
C16 C21 H21 119.5 . . ?
C20 C21 C16 121.04(17) . . ?
C20 C21 H21 119.5 . . ?
C45 C50 H50 120.0 . . ?
C49 C50 C45 119.92(17) . . ?
C49 C50 H50 120.0 . . ?
C21 C20 H20 120.2 . . ?
C19 C20 C21 119.68(17) . . ?
C19 C20 H20 120.2 . . ?
C15 C14 H14 119.7 . . ?
C13 C14 C15 120.68(17) . . ?
C13 C14 H14 119.7 . . ?
C31 C32 C33 118.73(17) . . ?
C31 C32 C35 121.17(18) . . ?
C33 C32 C35 120.10(18) . . ?
N4 C37 H37 109.2 . . ?
N4 C37 C51 115.42(14) . . ?
N4 C37 C38 102.46(13) . . ?
C51 C37 H37 109.2 . . ?
C51 C37 C38 110.99(14) . . ?
C38 C37 H37 109.2 . . ?
C20 C19 H19 120.1 . . ?
C20 C19 C18 119.79(16) . . ?
C18 C19 H19 120.1 . . ?
C44 C39 C40 119.25(16) . . ?
C44 C39 C36 121.53(15) . . ?
C40 C39 C36 119.22(15) . . ?
C50 C49 H49 119.6 . . ?
C48 C49 C50 120.82(18) . . ?
C48 C49 H49 119.6 . . ?
C27 C26 C25 121.22(16) . . ?
C27 C26 H26 119.4 . . ?
C25 C26 H26 119.4 . . ?
C30 C31 C32 120.91(17) . . ?
C30 C31 H31 119.5 . . ?
C32 C31 H31 119.5 . . ?
C23 C24 C25 121.11(16) . . ?
C23 C24 H24 119.4 . . ?
C25 C24 H24 119.4 . . ?
C10 C11 H11 119.9 . . ?
C12 C11 C10 120.12(17) . . ?
C12 C11 H11 119.9 . . ?
C42 C41 H41 120.0 . . ?
C40 C41 H41 120.0 . . ?
C40 C41 C42 120.08(17) . . ?
C41 C42 H42 120.1 . . ?
C43 C42 C41 119.76(17) . . ?
C43 C42 H42 120.1 . . ?
C16 C17 H17 119.9 . . ?
C16 C17 C18 120.12(17) . . ?
C18 C17 H17 119.9 . . ?
C47 C48 C49 119.15(17) . . ?
C47 C48 H48 120.4 . . ?
C49 C48 H48 120.4 . . ?
C32 C33 H33 119.3 . . ?
C34 C33 C32 121.31(17) . . ?
C34 C33 H33 119.3 . . ?
C19 C18 C17 120.26(17) . . ?
C19 C18 H18 119.9 . . ?
C17 C18 H18 119.9 . . ?
C52 C51 C37 123.25(16) . . ?
C52 C51 C56 118.88(16) . . ?
C56 C51 C37 117.79(16) . . ?
C6 C7 H7 120.2 . . ?
C8 C7 C6 119.61(17) . . ?
C8 C7 H7 120.2 . . ?
N3 C38 C37 104.71(13) . . ?
N3 C38 H38A 110.8 . . ?
N3 C38 H38B 110.8 . . ?
C37 C38 H38A 110.8 . . ?
C37 C38 H38B 110.8 . . ?
H38A C38 H38B 108.9 . . ?
C39 C44 H44 119.9 . . ?
C39 C44 C43 120.26(17) . . ?
C43 C44 H44 119.9 . . ?
C11 C12 H12 119.3 . . ?
C13 C12 C11 121.39(18) . . ?
C13 C12 H12 119.3 . . ?
C29 C34 H34 120.5 . . ?
C33 C34 C29 118.95(17) . . ?
C33 C34 H34 120.5 . . ?
C39 C40 H40 119.8 . . ?
C41 C40 C39 120.45(17) . . ?
C41 C40 H40 119.8 . . ?
C55 C54 H54 120.1 . . ?
C55 C54 C53 119.72(17) . . ?
C53 C54 H54 120.1 . . ?
C14 C13 H13 120.6 . . ?
C12 C13 C14 118.72(17) . . ?
C12 C13 H13 120.6 . . ?
C25 C28 H28A 109.5 . . ?
C25 C28 H28B 109.5 . . ?
C25 C28 H28C 109.5 . . ?
H28A C28 H28B 109.5 . . ?
H28A C28 H28C 109.5 . . ?
H28B C28 H28C 109.5 . . ?
C42 C43 C44 120.14(17) . . ?
C42 C43 H43 119.9 . . ?
C44 C43 H43 119.9 . . ?
C51 C52 H52 119.9 . . ?
C51 C52 C53 120.25(17) . . ?
C53 C52 H52 119.9 . . ?
N4 C36 N3 104.99(13) . . ?
N4 C36 C39 113.15(13) . . ?
N4 C36 H36 109.8 . . ?
N3 C36 C39 109.03(13) . . ?
N3 C36 H36 109.8 . . ?
C39 C36 H36 109.8 . . ?
C51 C56 H56 119.6 . . ?
C51 C56 C55 120.76(18) . . ?
C55 C56 H56 119.6 . . ?
C54 C55 C56 119.94(18) . . ?
C54 C55 H55 120.0 . . ?
C56 C55 H55 120.0 . . ?
C54 C53 C52 120.41(18) . . ?
C54 C53 H53 119.8 . . ?
C52 C53 H53 119.8 . . ?
C32 C35 H35A 109.5 . . ?
C32 C35 H35B 109.5 . . ?
C32 C35 H35C 109.5 . . ?
H35A C35 H35B 109.5 . . ?
H35A C35 H35C 109.5 . . ?
H35B C35 H35C 109.5 . . ?

loop_
_geom_bond_atom_site_label_1
_geom_bond_atom_site_label_2
_geom_bond_distance
_geom_bond_site_symmetry_2
_geom_bond_publ_flag
S1 O2 1.4333(12) . ?
S1 O1 1.4312(12) . ?
S1 N1 1.6536(14) . ?
S1 C22 1.7572(17) . ?
S2 O3 1.4323(13) . ?
S2 O4 1.4347(13) . ?
S2 N3 1.6495(15) . ?
S2 C29 1.7577(18) . ?
N2 C10 1.401(2) . ?
N2 C2 1.466(2) . ?
N2 C1 1.471(2) . ?
N1 C3 1.473(2) . ?
N1 C1 1.473(2) . ?
N4 C45 1.403(2) . ?
N4 C37 1.467(2) . ?
N4 C36 1.473(2) . ?
N3 C38 1.472(2) . ?
N3 C36 1.474(2) . ?
C16 C2 1.517(2) . ?
C16 C21 1.389(2) . ?
C16 C17 1.388(2) . ?
C46 H46 0.9500 . ?
C46 C45 1.398(2) . ?
C46 C47 1.387(2) . ?
C23 H23 0.9500 . ?
C23 C22 1.394(2) . ?
C23 C24 1.386(2) . ?
C45 C50 1.401(2) . ?
C9 H9 0.9500 . ?
C9 C8 1.394(2) . ?
C9 C4 1.396(2) . ?
C3 H3A 0.9900 . ?
C3 H3B 0.9900 . ?
C3 C2 1.540(2) . ?
C27 H27 0.9500 . ?
C27 C22 1.396(2) . ?
C27 C26 1.385(2) . ?
C10 C15 1.401(2) . ?
C10 C11 1.403(2) . ?
C29 C30 1.390(2) . ?
C29 C34 1.395(2) . ?
C6 H6 0.9500 . ?
C6 C5 1.393(2) . ?
C6 C7 1.389(3) . ?
C5 H5 0.9500 . ?
C5 C4 1.393(2) . ?
C47 H47 0.9500 . ?
C47 C48 1.381(3) . ?
C2 H2 1.0000 . ?
C30 H30 0.9500 . ?
C30 C31 1.384(3) . ?
C8 H8 0.9500 . ?
C8 C7 1.385(3) . ?
C15 H15 0.9500 . ?
C15 C14 1.391(2) . ?
C25 C26 1.398(2) . ?
C25 C24 1.393(3) . ?
C25 C28 1.508(3) . ?
C4 C1 1.529(2) . ?
C1 H1 1.0000 . ?
C21 H21 0.9500 . ?
C21 C20 1.387(2) . ?
C50 H50 0.9500 . ?
C50 C49 1.394(2) . ?
C20 H20 0.9500 . ?
C20 C19 1.384(3) . ?
C14 H14 0.9500 . ?
C14 C13 1.389(3) . ?
C32 C31 1.391(3) . ?
C32 C33 1.393(3) . ?
C32 C35 1.508(3) . ?
C37 H37 1.0000 . ?
C37 C51 1.518(2) . ?
C37 C38 1.542(2) . ?
C19 H19 0.9500 . ?
C19 C18 1.391(3) . ?
C39 C44 1.388(2) . ?
C39 C40 1.396(2) . ?
C39 C36 1.524(2) . ?
C49 H49 0.9500 . ?
C49 C48 1.388(3) . ?
C26 H26 0.9500 . ?
C31 H31 0.9500 . ?
C24 H24 0.9500 . ?
C11 H11 0.9500 . ?
C11 C12 1.390(3) . ?
C41 H41 0.9500 . ?
C41 C42 1.389(3) . ?
C41 C40 1.387(3) . ?
C42 H42 0.9500 . ?
C42 C43 1.387(3) . ?
C17 H17 0.9500 . ?
C17 C18 1.392(2) . ?
C48 H48 0.9500 . ?
C33 H33 0.9500 . ?
C33 C34 1.385(3) . ?
C18 H18 0.9500 . ?
C51 C52 1.384(2) . ?
C51 C56 1.392(2) . ?
C7 H7 0.9500 . ?
C38 H38A 0.9900 . ?
C38 H38B 0.9900 . ?
C44 H44 0.9500 . ?
C44 C43 1.395(2) . ?
C12 H12 0.9500 . ?
C12 C13 1.386(3) . ?
C34 H34 0.9500 . ?
C40 H40 0.9500 . ?
C54 H54 0.9500 . ?
C54 C55 1.381(3) . ?
C54 C53 1.382(3) . ?
C13 H13 0.9500 . ?
C28 H28A 0.9800 . ?
C28 H28B 0.9800 . ?
C28 H28C 0.9800 . ?
C43 H43 0.9500 . ?
C52 H52 0.9500 . ?
C52 C53 1.397(3) . ?
C36 H36 1.0000 . ?
C56 H56 0.9500 . ?
C56 C55 1.392(3) . ?
C55 H55 0.9500 . ?
C53 H53 0.9500 . ?
C35 H35A 0.9800 . ?
C35 H35B 0.9800 . ?
C35 H35C 0.9800 . ?

loop_
_geom_torsion_atom_site_label_1
_geom_torsion_atom_site_label_2
_geom_torsion_atom_site_label_3
_geom_torsion_atom_site_label_4
_geom_torsion
_geom_torsion_site_symmetry_1
_geom_torsion_site_symmetry_2
_geom_torsion_site_symmetry_3
_geom_torsion_site_symmetry_4
_geom_torsion_publ_flag
S1 N1 C3 C2 98.55(13) . . . . ?
S1 N1 C1 N2 -102.83(13) . . . . ?
S1 N1 C1 C4 137.86(12) . . . . ?
S2 N3 C38 C37 99.14(14) . . . . ?
S2 N3 C36 N4 -106.31(13) . . . . ?
S2 N3 C36 C39 132.16(12) . . . . ?
S2 C29 C30 C31 -175.88(14) . . . . ?
S2 C29 C34 C33 175.70(14) . . . . ?
O2 S1 N1 C3 56.48(13) . . . . ?
O2 S1 N1 C1 -175.68(12) . . . . ?
O2 S1 C22 C23 -16.65(16) . . . . ?
O2 S1 C22 C27 170.09(13) . . . . ?
O3 S2 N3 C38 52.53(14) . . . . ?
O3 S2 N3 C36 -178.52(12) . . . . ?
O3 S2 C29 C30 -21.15(16) . . . . ?
O3 S2 C29 C34 161.92(14) . . . . ?
O1 S1 N1 C3 -174.75(11) . . . . ?
O1 S1 N1 C1 -46.92(13) . . . . ?
O1 S1 C22 C23 -148.95(13) . . . . ?
O1 S1 C22 C27 37.79(15) . . . . ?
O4 S2 N3 C38 -179.22(12) . . . . ?
O4 S2 N3 C36 -50.26(14) . . . . ?
O4 S2 C29 C30 -153.28(14) . . . . ?
O4 S2 C29 C34 29.78(16) . . . . ?
N2 C10 C15 C14 -178.29(15) . . . . ?
N2 C10 C11 C12 178.88(16) . . . . ?
N1 S1 C22 C23 97.18(14) . . . . ?
N1 S1 C22 C27 -76.09(14) . . . . ?
N1 C3 C2 N2 27.03(16) . . . . ?
N1 C3 C2 C16 151.21(13) . . . . ?
N4 C45 C50 C49 178.22(17) . . . . ?
N4 C37 C51 C52 16.6(2) . . . . ?
N4 C37 C51 C56 -166.81(16) . . . . ?
N4 C37 C38 N3 28.14(16) . . . . ?
N3 S2 C29 C30 92.61(15) . . . . ?
N3 S2 C29 C34 -84.32(15) . . . . ?
C16 C21 C20 C19 -1.1(3) . . . . ?
C16 C17 C18 C19 -0.9(3) . . . . ?
C46 C45 C50 C49 -3.0(3) . . . . ?
C46 C47 C48 C49 -1.3(3) . . . . ?
C45 N4 C37 C51 84.30(19) . . . . ?
C45 N4 C37 C38 -154.96(14) . . . . ?
C45 N4 C36 N3 133.92(15) . . . . ?
C45 N4 C36 C39 -107.29(17) . . . . ?
C45 C46 C47 C48 -1.3(3) . . . . ?
C45 C50 C49 C48 0.5(3) . . . . ?
C9 C8 C7 C6 1.2(3) . . . . ?
C9 C4 C1 N2 -150.05(15) . . . . ?
C9 C4 C1 N1 -34.9(2) . . . . ?
C3 N1 C1 N2 30.54(16) . . . . ?
C3 N1 C1 C4 -88.77(15) . . . . ?
C22 S1 N1 C3 -58.92(13) . . . . ?
C22 S1 N1 C1 68.91(13) . . . . ?
C22 C23 C24 C25 1.9(3) . . . . ?
C22 C27 C26 C25 2.1(3) . . . . ?
C10 N2 C2 C16 80.79(19) . . . . ?
C10 N2 C2 C3 -158.47(14) . . . . ?
C10 N2 C1 N1 136.21(14) . . . . ?
C10 N2 C1 C4 -105.93(17) . . . . ?
C10 C15 C14 C13 -1.3(3) . . . . ?
C10 C11 C12 C13 0.1(3) . . . . ?
C29 S2 N3 C38 -63.31(14) . . . . ?
C29 S2 N3 C36 65.65(14) . . . . ?
C29 C30 C31 C32 0.0(3) . . . . ?
C6 C5 C4 C9 1.5(3) . . . . ?
C6 C5 C4 C1 -177.64(15) . . . . ?
C5 C6 C7 C8 -1.4(3) . . . . ?
C5 C4 C1 N2 29.1(2) . . . . ?
C5 C4 C1 N1 144.29(15) . . . . ?
C47 C46 C45 N4 -177.78(15) . . . . ?
C47 C46 C45 C50 3.4(3) . . . . ?
C2 N2 C10 C15 164.35(15) . . . . ?
C2 N2 C10 C11 -16.7(2) . . . . ?
C2 N2 C1 N1 -13.44(17) . . . . ?
C2 N2 C1 C4 104.42(15) . . . . ?
C2 C16 C21 C20 -173.41(16) . . . . ?
C2 C16 C17 C18 174.20(17) . . . . ?
C30 C29 C34 C33 -1.2(3) . . . . ?
C8 C9 C4 C5 -1.8(3) . . . . ?
C8 C9 C4 C1 177.42(15) . . . . ?
C15 C10 C11 C12 -2.1(3) . . . . ?
C15 C14 C13 C12 -0.8(3) . . . . ?
C4 C9 C8 C7 0.4(3) . . . . ?
C1 N2 C10 C15 17.4(2) . . . . ?
C1 N2 C10 C11 -163.57(15) . . . . ?
C1 N2 C2 C16 -129.02(15) . . . . ?
C1 N2 C2 C3 -8.28(17) . . . . ?
C1 N1 C3 C2 -36.06(16) . . . . ?
C21 C16 C2 N2 -144.08(16) . . . . ?
C21 C16 C2 C3 99.78(18) . . . . ?
C21 C16 C17 C18 -1.1(3) . . . . ?
C21 C20 C19 C18 -1.0(3) . . . . ?
C50 C49 C48 C47 1.7(3) . . . . ?
C20 C19 C18 C17 1.9(3) . . . . ?
C32 C33 C34 C29 0.3(3) . . . . ?
C37 N4 C45 C46 165.41(15) . . . . ?
C37 N4 C45 C50 -15.8(2) . . . . ?
C37 N4 C36 N3 -10.71(17) . . . . ?
C37 N4 C36 C39 108.08(15) . . . . ?
C37 C51 C52 C53 174.77(17) . . . . ?
C37 C51 C56 C55 -174.87(18) . . . . ?
C39 C44 C43 C42 -0.3(3) . . . . ?
C26 C27 C22 S1 171.60(13) . . . . ?
C26 C27 C22 C23 -1.6(2) . . . . ?
C26 C25 C24 C23 -1.4(3) . . . . ?
C31 C32 C33 C34 0.7(3) . . . . ?
C24 C23 C22 S1 -173.54(13) . . . . ?
C24 C23 C22 C27 -0.4(2) . . . . ?
C24 C25 C26 C27 -0.7(3) . . . . ?
C11 C10 C15 C14 2.7(2) . . . . ?
C11 C12 C13 C14 1.4(3) . . . . ?
C41 C42 C43 C44 -1.5(3) . . . . ?
C42 C41 C40 C39 0.3(3) . . . . ?
C17 C16 C2 N2 40.6(2) . . . . ?
C17 C16 C2 C3 -75.6(2) . . . . ?
C17 C16 C21 C20 2.1(3) . . . . ?
C33 C32 C31 C30 -0.9(3) . . . . ?
C51 C37 C38 N3 151.89(14) . . . . ?
C51 C52 C53 C54 0.2(3) . . . . ?
C51 C56 C55 C54 -0.3(3) . . . . ?
C7 C6 C5 C4 0.0(3) . . . . ?
C38 N3 C36 N4 28.73(16) . . . . ?
C38 N3 C36 C39 -92.80(15) . . . . ?
C38 C37 C51 C52 -99.34(19) . . . . ?
C38 C37 C51 C56 77.2(2) . . . . ?
C44 C39 C40 C41 -2.0(3) . . . . ?
C44 C39 C36 N4 22.1(2) . . . . ?
C44 C39 C36 N3 138.55(16) . . . . ?
C34 C29 C30 C31 1.0(3) . . . . ?
C40 C39 C44 C43 2.0(3) . . . . ?
C40 C39 C36 N4 -158.42(15) . . . . ?
C40 C39 C36 N3 -42.0(2) . . . . ?
C40 C41 C42 C43 1.5(3) . . . . ?
C28 C25 C26 C27 178.43(16) . . . . ?
C28 C25 C24 C23 179.49(16) . . . . ?
C52 C51 C56 C55 1.8(3) . . . . ?
C36 N4 C45 C46 24.0(2) . . . . ?
C36 N4 C45 C50 -157.23(16) . . . . ?
C36 N4 C37 C51 -131.38(15) . . . . ?
C36 N4 C37 C38 -10.64(17) . . . . ?
C36 N3 C38 C37 -35.60(16) . . . . ?
C36 C39 C44 C43 -178.50(16) . . . . ?
C36 C39 C40 C41 178.50(16) . . . . ?
C56 C51 C52 C53 -1.7(3) . . . . ?
C55 C54 C53 C52 1.4(3) . . . . ?
C53 C54 C55 C56 -1.3(3) . . . . ?
C35 C32 C31 C30 179.37(17) . . . . ?
C35 C32 C33 C34 -179.53(18) . . . . ?
